data_2209515
loop_
_publ_author_name
'Yang, Tian-She'
'Xu, Chun-Yan'
'Tu, Yuan-Ming'
'Pu, Shou-Zhi'

_publ_section_title 3,3,4,4,5,5-Hexafluoro-1,2-bis[5-(3-methoxyphenyl)-3-methyl-2-thienyl]cyclopent-1-ene
_journal_coeditor_code HB2077
_journal_issue 7
_journal_name_full 'Acta Crystallographica Section E'
_journal_page_first o2617
_journal_page_last o2619
_journal_paper_doi 10.1107/S1600536806020812
_journal_volume 62
_journal_year 2006
_chemical_formula_iupac 'C29 H22 F6 O2 S2'
_chemical_formula_moiety 'C29 H22 F6 O2 S2'
_chemical_formula_sum 'C29 H22 F6 O2 S2'
_chemical_formula_weight 580.59
_chemical_melting_point 389.3
_chemical_name_systematic
;
3,3,4,4,5,5-Hexafluoro-1,2-bis[5-(3-methoxyphenyl)-3-methyl-2-
thienyl]cyclopent-1-ene
;
_space_group_IT_number 14
_symmetry_cell_setting monoclinic
_symmetry_space_group_name_Hall '-P 2yn'
_symmetry_space_group_name_H-M 'P 1 21/n 1'
_atom_sites_solution_hydrogens geom
_atom_sites_solution_primary direct
_atom_sites_solution_secondary difmap
_audit_creation_method SHELXL-97
_cell_angle_alpha 90.00
_cell_angle_beta 92.654(3)
_cell_angle_gamma 90.00
_cell_formula_units_Z 4
_cell_length_a 7.8013(11)
_cell_length_b 26.675(4)
_cell_length_c 12.9844(18)
_cell_measurement_reflns_used 4421
_cell_measurement_temperature 294(2)
_cell_measurement_theta_max 27.13
_cell_measurement_theta_min 2.19
_cell_volume 2699.2(7)
_computing_cell_refinement 'SAINT (Bruker, 1997)'
_computing_data_collection 'SMART (Bruker, 1997)'
_computing_data_reduction SAINT
_computing_molecular_graphics 'SHELXTL (Bruker, 1997)'
_computing_publication_material SHELXTL
_computing_structure_refinement 'SHELXL97 (Sheldrick, 1997)'
_computing_structure_solution 'SHELXS97 (Sheldrick, 1997)'
_diffrn_ambient_temperature 294(2)
_diffrn_measured_fraction_theta_full 1.000
_diffrn_measured_fraction_theta_max 1.000
_diffrn_measurement_device_type 'Bruker SMART CCD'
_diffrn_measurement_method '\f and \w'
_diffrn_radiation_monochromator graphite
_diffrn_radiation_source 'fine-focus sealed tube'
_diffrn_radiation_type MoK\a
_diffrn_radiation_wavelength 0.71073
_diffrn_reflns_av_R_equivalents 0.0318
_diffrn_reflns_av_sigmaI/netI 0.0370
_diffrn_reflns_limit_h_max 9
_diffrn_reflns_limit_h_min -7
_diffrn_reflns_limit_k_max 31
_diffrn_reflns_limit_k_min -31
_diffrn_reflns_limit_l_max 15
_diffrn_reflns_limit_l_min -14
_diffrn_reflns_number 13656
_diffrn_reflns_theta_full 25.02
_diffrn_reflns_theta_max 25.02
_diffrn_reflns_theta_min 1.53
_exptl_absorpt_coefficient_mu 0.265
_exptl_absorpt_correction_T_max 1.000
_exptl_absorpt_correction_T_min 0.755
_exptl_absorpt_correction_type multi-scan
_exptl_absorpt_process_details '(SADABS; Bruker, 1997)'
_exptl_crystal_colour colorless
_exptl_crystal_density_diffrn 1.429
_exptl_crystal_density_method 'not measured'
_exptl_crystal_description prism
_exptl_crystal_F_000 1192
_exptl_crystal_size_max 0.42
_exptl_crystal_size_mid 0.40
_exptl_crystal_size_min 0.30
_refine_diff_density_max 0.936
_refine_diff_density_min -0.553
_refine_ls_extinction_method none
_refine_ls_goodness_of_fit_ref 1.022
_refine_ls_hydrogen_treatment constr
_refine_ls_matrix_type full
_refine_ls_number_parameters 364
_refine_ls_number_reflns 4782
_refine_ls_number_restraints 14
_refine_ls_restrained_S_all 1.064
_refine_ls_R_factor_all 0.0858
_refine_ls_R_factor_gt 0.0546
_refine_ls_shift/su_max 0.003
_refine_ls_shift/su_mean 0.000
_refine_ls_structure_factor_coef Fsqd
_refine_ls_weighting_details 'calc w=1/[\s^2^(Fo^2^)+(0.0795P)^2^+2.3881P] where P=(Fo^2^+2Fc^2^)/3'
_refine_ls_weighting_scheme calc
_refine_ls_wR_factor_gt 0.1408
_refine_ls_wR_factor_ref 0.1683
_reflns_number_gt 3208
_reflns_number_total 4782
_reflns_threshold_expression I>2\s(I)
_cod_data_source_file hb2077.cif
_cod_data_source_block Ia
_cod_original_sg_symbol_H-M 'P 21/n'
_cod_database_code 2209515

loop_
_symmetry_equiv_pos_as_xyz
'x, y, z'
'-x+1/2, y+1/2, -z+1/2'
'-x, -y, -z'
'x-1/2, -y-1/2, z-1/2'

loop_
_atom_site_type_symbol
_atom_site_label
_atom_site_fract_x
_atom_site_fract_y
_atom_site_fract_z
_atom_site_U_iso_or_equiv
_atom_site_adp_type
_atom_site_calc_flag
_atom_site_refinement_flags
_atom_site_occupancy
_atom_site_disorder_assembly
_atom_site_disorder_group
S S1 0.89926(11) 0.07792(4) 0.26264(7) 0.0506(3) Uani d . 1 . .
S S2 0.29932(12) 0.17273(4) -0.01266(8) 0.0585(3) Uani d . 1 A .
F F1 0.7783(5) 0.00387(11) 0.0637(2) 0.1167(11) Uani d DU 1 . .
F F2 0.9579(3) 0.06005(15) 0.0379(3) 0.1214(13) Uani d D 1 . .
F F3 0.6025(6) 0.01301(16) -0.0954(3) 0.0869(13) Uani d PD 0.60 A 1
F F4 0.8224(8) 0.0459(2) -0.1540(3) 0.0855(16) Uani d PD 0.60 A 1
F F3' 0.752(2) 0.0244(6) -0.1540(12) 0.200(9) Uiso d PD 0.40 A 2
F F4' 0.8790(14) 0.0800(5) -0.1086(12) 0.178(5) Uiso d PD 0.40 A 2
F F5 0.4636(5) 0.09104(16) -0.1335(3) 0.1408(16) Uani d D 1 . .
F F6 0.6838(6) 0.13638(14) -0.1437(2) 0.1438(16) Uani d D 1 . .
O O1 1.3454(4) 0.03308(11) 0.5527(2) 0.0695(8) Uani d . 1 . .
O O2 -0.2500(4) 0.26655(13) -0.1415(2) 0.0857(10) Uani d . 1 . .
C C1 0.9279(4) 0.08231(13) 0.4754(3) 0.0479(8) Uani d . 1 . .
C C2 0.8792(5) 0.10475(18) 0.5666(3) 0.0685(11) Uani d . 1 . .
H H2 0.7757 0.1220 0.5683 0.082 Uiso calc R 1 . .
C C3 0.9840(6) 0.10134(19) 0.6534(3) 0.0752(13) Uani d . 1 . .
H H3 0.9493 0.1160 0.7140 0.090 Uiso calc R 1 . .
C C4 1.1404(5) 0.07680(16) 0.6543(3) 0.0615(10) Uani d . 1 . .
H H4 1.2088 0.0743 0.7146 0.074 Uiso calc R 1 . .
C C5 1.1920(5) 0.05621(14) 0.5638(3) 0.0511(9) Uani d . 1 . .
C C6 1.0851(5) 0.05833(13) 0.4757(3) 0.0485(8) Uani d . 1 . .
H H6 1.1198 0.0433 0.4154 0.058 Uiso calc R 1 . .
C C7 1.4631(6) 0.03073(17) 0.6389(3) 0.0750(13) Uani d . 1 . .
H H7A 1.4956 0.0641 0.6595 0.112 Uiso calc R 1 . .
H H7B 1.5631 0.0124 0.6207 0.112 Uiso calc R 1 . .
H H7C 1.4103 0.0141 0.6948 0.112 Uiso calc R 1 . .
C C8 0.8159(4) 0.08570(13) 0.3820(3) 0.0481(8) Uani d . 1 . .
C C9 0.6445(4) 0.09448(14) 0.3716(3) 0.0521(9) Uani d . 1 . .
H H9 0.5771 0.0996 0.4279 0.063 Uiso calc R 1 . .
C C10 0.5763(4) 0.09531(13) 0.2694(3) 0.0494(9) Uani d . 1 . .
C C11 0.3873(4) 0.10139(18) 0.2432(3) 0.0680(12) Uani d . 1 . .
H H11A 0.3590 0.1364 0.2407 0.102 Uiso calc R 1 . .
H H11B 0.3228 0.0852 0.2950 0.102 Uiso calc R 1 . .
H H11C 0.3597 0.0864 0.1773 0.102 Uiso calc R 1 . .
C C12 0.7010(4) 0.08738(13) 0.1999(3) 0.0443(8) Uani d . 1 . .
C C13 0.6891(4) 0.08750(14) 0.0883(3) 0.0484(9) Uani d . 1 A .
C C14 0.7899(5) 0.05067(16) 0.0292(3) 0.0653(11) Uani d D 1 A .
C C15 0.7188(7) 0.0540(2) -0.0801(4) 0.1010(19) Uani d D 1 . .
C C16 0.6152(6) 0.10156(18) -0.0856(3) 0.0740(13) Uani d D 1 A .
C C17 0.5974(4) 0.11797(14) 0.0225(3) 0.0501(9) Uani d . 1 . .
C C18 0.5011(4) 0.16275(14) 0.0458(3) 0.0481(9) Uani d . 1 A .
C C19 0.5451(4) 0.20125(13) 0.1120(3) 0.0478(8) Uani d . 1 . .
C C20 0.7115(5) 0.20591(15) 0.1743(3) 0.0642(11) Uani d . 1 A .
H H20A 0.6990 0.1915 0.2413 0.096 Uiso calc R 1 . .
H H20B 0.7415 0.2407 0.1816 0.096 Uiso calc R 1 . .
H H20C 0.8003 0.1886 0.1400 0.096 Uiso calc R 1 . .
C C21 0.4148(5) 0.23772(14) 0.1144(3) 0.0526(9) Uani d . 1 A .
H H21 0.4245 0.2663 0.1553 0.063 Uiso calc R 1 . .
C C22 0.2746(4) 0.22804(13) 0.0526(3) 0.0492(9) Uani d . 1 . .
C C23 0.1162(4) 0.25764(14) 0.0387(3) 0.0503(9) Uani d . 1 A .
C C24 0.0748(5) 0.29342(14) 0.1126(3) 0.0575(10) Uani d . 1 . .
H H24 0.1481 0.2987 0.1701 0.069 Uiso calc R 1 A .
C C25 -0.0729(5) 0.32052(14) 0.1002(3) 0.0629(11) Uani d . 1 A .
H H25 -0.0982 0.3443 0.1495 0.075 Uiso calc R 1 . .
C C26 -0.1865(5) 0.31356(15) 0.0161(3) 0.0618(10) Uani d . 1 . .
H H26 -0.2863 0.3326 0.0085 0.074 Uiso calc R 1 A .
C C27 -0.1482(5) 0.27775(16) -0.0563(3) 0.0595(10) Uani d . 1 A .
C C28 0.0025(5) 0.25041(15) -0.0452(3) 0.0587(10) Uani d . 1 . .
H H28 0.0278 0.2268 -0.0949 0.070 Uiso calc R 1 A .
C C29 -0.4146(6) 0.2887(2) -0.1516(4) 0.0872(15) Uani d . 1 . .
H H29A -0.4808 0.2790 -0.0944 0.131 Uiso calc R 1 . .
H H29B -0.4716 0.2776 -0.2147 0.131 Uiso calc R 1 . .
H H29C -0.4033 0.3245 -0.1527 0.131 Uiso calc R 1 . .

loop_
_atom_site_aniso_label
_atom_site_aniso_U_11
_atom_site_aniso_U_22
_atom_site_aniso_U_33
_atom_site_aniso_U_12
_atom_site_aniso_U_13
_atom_site_aniso_U_23
S1 0.0373(5) 0.0669(6) 0.0480(5) 0.0091(4) 0.0052(4) 0.0036(4)
S2 0.0495(6) 0.0636(6) 0.0608(6) 0.0119(4) -0.0143(4) -0.0077(5)
F1 0.166(3) 0.0768(19) 0.110(2) 0.040(2) 0.036(2) -0.0073(17)
F2 0.0534(16) 0.185(3) 0.126(3) 0.0298(19) 0.0143(16) -0.057(2)
F3 0.109(4) 0.073(3) 0.076(3) -0.003(3) -0.019(3) -0.024(2)
F4 0.123(4) 0.088(4) 0.048(2) 0.042(4) 0.030(2) -0.013(2)
F5 0.119(3) 0.193(4) 0.106(3) 0.048(3) -0.044(2) -0.079(3)
F6 0.248(5) 0.121(3) 0.068(2) 0.034(3) 0.060(2) 0.0187(19)
O1 0.0672(18) 0.083(2) 0.0570(17) 0.0209(15) -0.0155(13) -0.0061(14)
O2 0.073(2) 0.116(3) 0.0654(19) 0.0408(19) -0.0205(15) -0.0089(17)
C1 0.050(2) 0.050(2) 0.045(2) -0.0034(16) 0.0097(16) 0.0068(16)
C2 0.061(3) 0.089(3) 0.056(3) 0.008(2) 0.014(2) -0.004(2)
C3 0.077(3) 0.103(4) 0.048(2) 0.001(3) 0.017(2) -0.010(2)
C4 0.069(3) 0.073(3) 0.043(2) -0.007(2) 0.0019(18) 0.0064(19)
C5 0.057(2) 0.047(2) 0.049(2) -0.0043(17) 0.0000(17) 0.0087(17)
C6 0.055(2) 0.048(2) 0.0429(19) -0.0001(17) 0.0055(16) 0.0029(16)
C7 0.083(3) 0.066(3) 0.072(3) 0.013(2) -0.032(2) -0.007(2)
C8 0.047(2) 0.049(2) 0.049(2) -0.0007(16) 0.0088(16) 0.0059(16)
C9 0.046(2) 0.061(2) 0.050(2) 0.0043(17) 0.0162(16) 0.0071(17)
C10 0.0416(19) 0.050(2) 0.057(2) 0.0035(15) 0.0095(16) 0.0112(17)
C11 0.038(2) 0.088(3) 0.078(3) 0.008(2) 0.0147(19) 0.020(2)
C12 0.0367(17) 0.048(2) 0.049(2) 0.0059(15) 0.0061(14) 0.0063(15)
C13 0.0399(18) 0.054(2) 0.052(2) 0.0049(16) 0.0035(15) -0.0030(17)
C14 0.062(3) 0.069(3) 0.066(3) 0.023(2) 0.009(2) 0.000(2)
C15 0.117(5) 0.127(5) 0.060(3) 0.055(4) 0.012(3) -0.007(3)
C16 0.082(3) 0.091(3) 0.048(2) 0.024(3) -0.004(2) -0.002(2)
C17 0.0422(19) 0.061(2) 0.047(2) 0.0061(17) -0.0014(15) 0.0005(17)
C18 0.0415(19) 0.057(2) 0.046(2) 0.0064(16) -0.0026(15) 0.0055(17)
C19 0.0426(19) 0.049(2) 0.051(2) -0.0032(16) -0.0041(15) 0.0093(16)
C20 0.050(2) 0.059(2) 0.082(3) -0.0075(19) -0.015(2) 0.007(2)
C21 0.053(2) 0.046(2) 0.058(2) -0.0027(17) -0.0050(18) 0.0025(17)
C22 0.046(2) 0.053(2) 0.049(2) 0.0029(16) -0.0019(16) 0.0067(16)
C23 0.046(2) 0.050(2) 0.055(2) 0.0030(16) -0.0003(16) 0.0076(17)
C24 0.053(2) 0.046(2) 0.073(3) -0.0024(18) -0.0029(19) -0.0013(19)
C25 0.061(2) 0.045(2) 0.083(3) 0.0034(19) 0.000(2) -0.010(2)
C26 0.056(2) 0.048(2) 0.082(3) 0.0100(18) 0.004(2) 0.011(2)
C27 0.056(2) 0.065(3) 0.057(2) 0.0119(19) -0.0049(18) 0.011(2)
C28 0.056(2) 0.067(3) 0.053(2) 0.0174(19) -0.0014(18) -0.0001(18)
C29 0.060(3) 0.114(4) 0.086(3) 0.029(3) -0.016(2) 0.004(3)

loop_
_atom_type_symbol
_atom_type_description
_atom_type_scat_dispersion_real
_atom_type_scat_dispersion_imag
_atom_type_scat_source
C C 0.0033 0.0016 'International Tables Vol C Tables 4.2.6.8 and 6.1.1.4'
H H 0.0000 0.0000 'International Tables Vol C Tables 4.2.6.8 and 6.1.1.4'
O O 0.0106 0.0060 'International Tables Vol C Tables 4.2.6.8 and 6.1.1.4'
F F 0.0171 0.0103 'International Tables Vol C Tables 4.2.6.8 and 6.1.1.4'
S S 0.1246 0.1234 'International Tables Vol C Tables 4.2.6.8 and 6.1.1.4'

loop_
_geom_angle_atom_site_label_1
_geom_angle_atom_site_label_2
_geom_angle_atom_site_label_3
_geom_angle
C8 S1 C12 92.25(16)
C22 S2 C18 92.08(17)
C5 O1 C7 118.5(3)
C27 O2 C29 118.4(3)
C6 C1 C2 118.2(3)
C6 C1 C8 121.7(3)
C2 C1 C8 120.0(3)
C3 C2 C1 119.7(4)
C3 C2 H2 120.1
C1 C2 H2 120.1
C2 C3 C4 122.2(4)
C2 C3 H3 118.9
C4 C3 H3 118.9
C5 C4 C3 118.4(4)
C5 C4 H4 120.8
C3 C4 H4 120.8
O1 C5 C4 124.5(3)
O1 C5 C6 115.4(3)
C4 C5 C6 120.1(4)
C1 C6 C5 121.3(3)
C1 C6 H6 119.3
C5 C6 H6 119.3
O1 C7 H7A 109.5
O1 C7 H7B 109.5
H7A C7 H7B 109.5
O1 C7 H7C 109.5
H7A C7 H7C 109.5
H7B C7 H7C 109.5
C9 C8 C1 129.8(3)
C9 C8 S1 110.0(3)
C1 C8 S1 120.2(3)
C8 C9 C10 115.1(3)
C8 C9 H9 122.5
C10 C9 H9 122.5
C12 C10 C9 111.6(3)
C12 C10 C11 125.8(3)
C9 C10 C11 122.5(3)
C10 C11 H11A 109.5
C10 C11 H11B 109.5
H11A C11 H11B 109.5
C10 C11 H11C 109.5
H11A C11 H11C 109.5
H11B C11 H11C 109.5
C10 C12 C13 129.9(3)
C10 C12 S1 111.0(3)
C13 C12 S1 119.0(2)
C17 C13 C12 129.7(3)
C17 C13 C14 110.2(3)
C12 C13 C14 120.1(3)
F1 C14 F2 103.3(4)
F1 C14 C13 113.5(3)
F2 C14 C13 111.8(3)
F1 C14 C15 110.2(4)
F2 C14 C15 112.8(4)
C13 C14 C15 105.5(3)
F3' C15 F4 35.9(8)
F3' C15 F3 64.6(9)
F4 C15 F3 100.5(5)
F3' C15 F4' 84.3(10)
F4 C15 F4' 48.6(6)
F3 C15 F4' 148.9(8)
F3' C15 C14 126.5(10)
F4 C15 C14 118.2(5)
F3 C15 C14 106.9(4)
F4' C15 C14 89.1(7)
F3' C15 C16 127.7(10)
F4 C15 C16 117.1(5)
F3 C15 C16 107.6(4)
F4' C15 C16 92.9(7)
C14 C15 C16 105.6(4)
F6 C16 F5 104.7(4)
F6 C16 C17 112.9(4)
F5 C16 C17 112.5(4)
F6 C16 C15 112.8(4)
F5 C16 C15 107.8(4)
C17 C16 C15 106.1(3)
C13 C17 C18 128.6(3)
C13 C17 C16 110.4(3)
C18 C17 C16 120.8(3)
C19 C18 C17 129.0(3)
C19 C18 S2 110.8(3)
C17 C18 S2 120.2(3)
C18 C19 C21 111.8(3)
C18 C19 C20 125.7(3)
C21 C19 C20 122.5(3)
C19 C20 H20A 109.5
C19 C20 H20B 109.5
H20A C20 H20B 109.5
C19 C20 H20C 109.5
H20A C20 H20C 109.5
H20B C20 H20C 109.5
C22 C21 C19 114.9(3)
C22 C21 H21 122.6
C19 C21 H21 122.6
C21 C22 C23 128.5(3)
C21 C22 S2 110.5(3)
C23 C22 S2 120.9(3)
C28 C23 C24 118.3(3)
C28 C23 C22 121.7(3)
C24 C23 C22 120.0(3)
C25 C24 C23 120.0(4)
C25 C24 H24 120.0
C23 C24 H24 120.0
C24 C25 C26 121.9(4)
C24 C25 H25 119.1
C26 C25 H25 119.1
C27 C26 C25 118.5(4)
C27 C26 H26 120.7
C25 C26 H26 120.7
O2 C27 C26 124.5(3)
O2 C27 C28 115.4(4)
C26 C27 C28 120.1(4)
C23 C28 C27 121.2(4)
C23 C28 H28 119.4
C27 C28 H28 119.4
O2 C29 H29A 109.5
O2 C29 H29B 109.5
H29A C29 H29B 109.5
O2 C29 H29C 109.5
H29A C29 H29C 109.5
H29B C29 H29C 109.5

loop_
_geom_bond_atom_site_label_1
_geom_bond_atom_site_label_2
_geom_bond_distance
_geom_bond_publ_flag
S1 C8 1.721(4) n
S1 C12 1.732(3) n
S2 C22 1.717(4) n
S2 C18 1.736(3) n
F1 C14 1.331(5) ?
F2 C14 1.333(4) ?
F3 C15 1.429(6) ?
F4 C15 1.302(6) ?
F3' C15 1.277(9) ?
F4' C15 1.492(9) ?
F5 C16 1.340(5) ?
F6 C16 1.325(5) ?
C5 O1 1.360(4) y
C7 O1 1.415(4) y
O2 C27 1.364(5) ?
O2 C29 1.415(5) ?
C1 C6 1.383(5) ?
C1 C2 1.395(5) ?
C1 C8 1.465(5) ?
C2 C3 1.364(6) ?
C2 H2 0.9300 ?
C3 C4 1.384(6) ?
C3 H3 0.9300 ?
C4 C5 1.374(5) ?
C4 H4 0.9300 ?
C5 C6 1.385(5) ?
C6 H6 0.9300 ?
C7 H7A 0.9600 ?
C7 H7B 0.9600 ?
C7 H7C 0.9600 ?
C8 C9 1.358(5) ?
C9 C10 1.407(5) y
C9 H9 0.9300 ?
C10 C12 1.373(5) y
C10 C11 1.506(5) ?
C11 H11A 0.9600 ?
C11 H11B 0.9600 ?
C11 H11C 0.9600 ?
C12 C13 1.448(5) y
C13 C17 1.358(5) y
C13 C14 1.493(5) n
C14 C15 1.502(6) n
C15 C16 1.504(7) n
C16 C17 1.483(5) n
C17 C18 1.450(5) y
C18 C19 1.372(5) y
C19 C21 1.409(5) y
C19 C20 1.503(5) ?
C20 H20A 0.9600 ?
C20 H20B 0.9600 ?
C20 H20C 0.9600 ?
C21 C22 1.351(5) ?
C21 H21 0.9300 ?
C22 C23 1.470(5) ?
C23 C28 1.385(5) ?
C23 C24 1.402(5) ?
C24 C25 1.363(5) ?
C24 H24 0.9300 ?
C25 C26 1.387(6) ?
C25 H25 0.9300 ?
C26 C27 1.382(6) ?
C26 H26 0.9300 ?
C27 C28 1.386(5) ?
C28 H28 0.9300 ?
C29 H29A 0.9600 ?
C29 H29B 0.9600 ?
C29 H29C 0.9600 ?

loop_
_geom_torsion_atom_site_label_1
_geom_torsion_atom_site_label_2
_geom_torsion_atom_site_label_3
_geom_torsion_atom_site_label_4
_geom_torsion
_geom_torsion_publ_flag
C6 C1 C2 C3 -1.8(6) ?
C8 C1 C2 C3 179.8(4) ?
C1 C2 C3 C4 1.0(7) ?
C2 C3 C4 C5 1.3(7) ?
C7 O1 C5 C4 -1.5(6) y
C7 O1 C5 C6 178.3(3) ?
C3 C4 C5 O1 176.9(4) ?
C3 C4 C5 C6 -2.8(6) ?
C2 C1 C6 C5 0.3(5) ?
C8 C1 C6 C5 178.6(3) ?
O1 C5 C6 C1 -177.7(3) ?
C4 C5 C6 C1 2.1(5) ?
C6 C1 C8 C9 159.6(4) ?
C2 C1 C8 C9 -22.2(6) ?
C6 C1 C8 S1 -20.3(5) ?
C2 C1 C8 S1 157.9(3) ?
C12 S1 C8 C9 0.6(3) ?
C12 S1 C8 C1 -179.5(3) ?
C1 C8 C9 C10 180.0(3) ?
S1 C8 C9 C10 -0.1(4) ?
C8 C9 C10 C12 -0.7(5) ?
C8 C9 C10 C11 176.2(4) ?
C9 C10 C12 C13 -176.9(4) ?
C11 C10 C12 C13 6.4(6) y
C9 C10 C12 S1 1.1(4) ?
C11 C10 C12 S1 -175.6(3) ?
C8 S1 C12 C10 -1.0(3) ?
C8 S1 C12 C13 177.2(3) ?
C10 C12 C13 C17 39.2(6) y
S1 C12 C13 C17 -138.7(4) y
C10 C12 C13 C14 -142.1(4) ?
S1 C12 C13 C14 40.1(5) ?
C17 C13 C14 F1 -133.6(4) ?
C12 C13 C14 F1 47.4(5) ?
C17 C13 C14 F2 110.1(4) ?
C12 C13 C14 F2 -68.9(5) ?
C17 C13 C14 C15 -12.9(5) ?
C12 C13 C14 C15 168.1(4) ?
F1 C14 C15 F3' -47.3(13) ?
F2 C14 C15 F3' 67.6(13) ?
C13 C14 C15 F3' -170.1(12) ?
F1 C14 C15 F4 -88.9(7) ?
F2 C14 C15 F4 26.0(8) ?
C13 C14 C15 F4 148.3(6) ?
F1 C14 C15 F3 23.4(5) ?
F2 C14 C15 F3 138.2(4) ?
C13 C14 C15 F3 -99.4(4) ?
F1 C14 C15 F4' -129.5(7) ?
F2 C14 C15 F4' -14.7(7) ?
C13 C14 C15 F4' 107.7(7) ?
F1 C14 C15 C16 137.8(4) ?
F2 C14 C15 C16 -107.4(5) ?
C13 C14 C15 C16 15.0(5) y
F3' C15 C16 F6 -62.9(14) ?
F4 C15 C16 F6 -21.9(8) ?
F3 C15 C16 F6 -134.0(4) ?
F4' C15 C16 F6 22.2(8) ?
C14 C15 C16 F6 112.0(5) ?
F3' C15 C16 F5 52.3(13) ?
F4 C15 C16 F5 93.3(7) ?
F3 C15 C16 F5 -18.9(5) ?
F4' C15 C16 F5 137.3(7) ?
C14 C15 C16 F5 -132.8(4) ?
F3' C15 C16 C17 173.0(13) ?
F4 C15 C16 C17 -146.0(6) ?
F3 C15 C16 C17 101.8(4) ?
F4' C15 C16 C17 -102.0(7) ?
C14 C15 C16 C17 -12.1(5) y
C12 C13 C17 C18 8.0(7) ?
C14 C13 C17 C18 -170.9(4) ?
C12 C13 C17 C16 -175.9(4) y
C14 C13 C17 C16 5.3(5) ?
F6 C16 C17 C13 -119.6(4) ?
F5 C16 C17 C13 122.1(4) ?
C15 C16 C17 C13 4.5(5) y
F6 C16 C17 C18 56.9(5) ?
F5 C16 C17 C18 -61.3(5) ?
C15 C16 C17 C18 -179.0(4) y
C13 C17 C18 C19 42.4(6) y
C16 C17 C18 C19 -133.5(4) ?
C13 C17 C18 S2 -136.9(4) ?
C16 C17 C18 S2 47.3(5) ?
C22 S2 C18 C19 -0.5(3) ?
C22 S2 C18 C17 178.9(3) ?
C17 C18 C19 C21 -179.0(3) ?
S2 C18 C19 C21 0.3(4) ?
C17 C18 C19 C20 2.0(6) ?
S2 C18 C19 C20 -178.7(3) ?
C18 C19 C21 C22 0.0(5) ?
C20 C19 C21 C22 179.1(3) ?
C19 C21 C22 C23 178.8(3) ?
C19 C21 C22 S2 -0.4(4) ?
C18 S2 C22 C21 0.5(3) ?
C18 S2 C22 C23 -178.7(3) ?
C21 C22 C23 C28 163.1(4) ?
S2 C22 C23 C28 -17.8(5) ?
C21 C22 C23 C24 -18.5(6) ?
S2 C22 C23 C24 160.6(3) ?
C28 C23 C24 C25 -0.9(6) ?
C22 C23 C24 C25 -179.4(3) ?
C23 C24 C25 C26 0.6(6) ?
C24 C25 C26 C27 0.5(6) ?
C29 O2 C27 C26 -7.4(6) y
C29 O2 C27 C28 172.8(4) ?
C25 C26 C27 O2 178.8(4) ?
C25 C26 C27 C28 -1.3(6) ?
C24 C23 C28 C27 0.1(6) ?
C22 C23 C28 C27 178.6(3) ?
O2 C27 C28 C23 -179.1(4) ?
C26 C27 C28 C23 1.0(6) ?
